data_4027053
loop_
_publ_author_name
'Marie Hardouin-Lerouge'
'Bertrand Chesneau'
'Magali Allain'
'Pi\'etrick Hudhomme'

_publ_contact_author_address
;
MOLTECH ANJOU UMR CNRS 6200
2, bd Lavoisier
49045 Angers cedex
France
 
;
_publ_contact_author_email magali.allain@univ-angers.fr
_publ_contact_author_fax 33(0)241735405
_publ_contact_author_name 'ALLAIN, Magali'
_publ_contact_author_phone 33(0)241735368
_publ_section_title
;
 Dual Signaling System with an Extended-Tetrathiafulvalene-Phenanthroline
 Dyad Acting as an Electrooptical Cation Chemosensor
;
_journal_name_full 'Journal of Organic Chemistry'
_journal_page_first 2441
_journal_page_last 2445
_journal_paper_doi 10.1021/jo300101c
_journal_volume 77
_journal_year 2012
_chemical_formula_moiety 'C131 H94 Cl6 N16 S32'
_chemical_formula_sum 'C131 H94 Cl6 N16 S32'
_chemical_formula_weight 3130.84
_space_group_IT_number 2
_symmetry_cell_setting triclinic
_symmetry_space_group_name_Hall '-P 1'
_symmetry_space_group_name_H-M 'P -1'
_audit_conform_dict_location ftp://ftp.iucr.org/pub/cif_core.dic
_audit_conform_dict_name cif_core.dic
_audit_conform_dict_version 2.3
_audit_creation_date 2010-11-29T18:07:39-00:00
_audit_creation_method 'WinGX routine CIF_UPDATE'
_cell_angle_alpha 89.76(2)
_cell_angle_beta 80.24(1)
_cell_angle_gamma 79.32(2)
_cell_formula_units_Z 1
_cell_length_a 12.564(2)
_cell_length_b 15.406(4)
_cell_length_c 19.363(3)
_cell_measurement_reflns_used 30072
_cell_measurement_temperature 293(2)
_cell_measurement_theta_max 26.04
_cell_measurement_theta_min 2.13
_cell_volume 3628.3(13)
_computing_cell_refinement 'Dirax/lsq (Duisenberg & Schreurs, 1989-2000)'
_computing_data_collection 'Collect (Nonius BV, 1997-2000)'
_computing_data_reduction 'EvalCCD (Duisenberg & Schreurs 1990-2000)'
_computing_molecular_graphics 'DIAMOND 3.2f (Crystal Impact GbR 2005)'
_computing_publication_material 'WinGX publication routines (Farrugia, 1999)'
_computing_structure_refinement 'SHELXL-97 (Sheldrick, 1997)'
_computing_structure_solution 'direct methods (Sir92,Altomare et al.,1993)'
_diffrn_ambient_temperature 293(2)
_diffrn_detector_area_resol_mean 9
_diffrn_measured_fraction_theta_full 0.969
_diffrn_measured_fraction_theta_max 0.969
_diffrn_measurement_device_type KappaCCD
_diffrn_measurement_method CCD
_diffrn_radiation_monochromator 'horizontally mounted graphite crystal'
_diffrn_radiation_probe x-ray
_diffrn_radiation_type MoK\a
_diffrn_radiation_wavelength 0.71073
_diffrn_reflns_av_R_equivalents 0.063
_diffrn_reflns_limit_h_max 15
_diffrn_reflns_limit_h_min -15
_diffrn_reflns_limit_k_max 19
_diffrn_reflns_limit_k_min -19
_diffrn_reflns_limit_l_max 23
_diffrn_reflns_limit_l_min -22
_diffrn_reflns_number 52931
_diffrn_reflns_theta_full 26.04
_diffrn_reflns_theta_max 26.04
_diffrn_reflns_theta_min 2.13
_exptl_absorpt_coefficient_mu 0.633
_exptl_absorpt_correction_T_max 0.957
_exptl_absorpt_correction_T_min 0.625
_exptl_absorpt_correction_type multi-scan
_exptl_absorpt_process_details
;
 '(SADABS (Sheldrick, Bruker, 2000))'
;
_exptl_crystal_colour red
_exptl_crystal_density_diffrn 1.433
_exptl_crystal_description plate
_exptl_crystal_F_000 1606
_exptl_crystal_size_max 0.25
_exptl_crystal_size_mid 0.22
_exptl_crystal_size_min 0.07
_refine_diff_density_max 0.88
_refine_diff_density_min -0.648
_refine_ls_extinction_method none
_refine_ls_goodness_of_fit_ref 1.107
_refine_ls_hydrogen_treatment constr
_refine_ls_matrix_type full
_refine_ls_number_parameters 857
_refine_ls_number_reflns 13877
_refine_ls_number_restraints 0
_refine_ls_restrained_S_all 1.107
_refine_ls_R_factor_gt 0.1342
_refine_ls_shift/su_max 0
_refine_ls_structure_factor_coef Fsqd
_refine_ls_weighting_details 'calc w=1/[\s^2^(Fo^2^)+(0.0978P)^2^+33.1970P] where P=(Fo^2^+2Fc^2^)/3'
_refine_ls_weighting_scheme calc
_refine_ls_wR_factor_ref 0.351
_reflns_number_gt 9114
_reflns_number_total 13877
_reflns_threshold_expression >2sigma(I)
_cod_data_source_file jo300101c_si_002.cif
_cod_data_source_block nanny
_cod_original_cell_volume 3628.3(12)
_cod_database_code 4027053

loop_
_symmetry_equiv_pos_as_xyz
'x, y, z'
'-x, -y, -z'

loop_
_atom_site_label
_atom_site_type_symbol
_atom_site_fract_x
_atom_site_fract_y
_atom_site_fract_z
_atom_site_U_iso_or_equiv
_atom_site_adp_type
_atom_site_occupancy
_atom_site_calc_flag
_atom_site_refinement_flags
C1 C 0.9990(6) 0.4986(5) 0.3689(4) 0.0382(17) Uani 1 d .
C2 C 1.1263(7) 0.5518(6) 0.4475(4) 0.048(2) Uani 1 d .
C3 C 1.0471(7) 0.6218(6) 0.4439(4) 0.046(2) Uani 1 d .
C4 C 1.3338(14) 0.5820(19) 0.4366(9) 0.175(11) Uani 1 d .
H4A H 1.3541 0.5418 0.3968 0.262 Uiso 1 calc R
H4B H 1.397 0.5832 0.4581 0.262 Uiso 1 calc R
H4C H 1.3067 0.6402 0.4216 0.262 Uiso 1 calc R
C5 C 0.8992(9) 0.7758(8) 0.4907(6) 0.070(3) Uani 1 d .
H5A H 0.8802 0.7822 0.4447 0.105 Uiso 1 calc R
H5B H 0.8866 0.8329 0.5134 0.105 Uiso 1 calc R
H5C H 0.8546 0.7392 0.5177 0.105 Uiso 1 calc R
C6 C 0.9411(6) 0.4471(6) 0.3384(4) 0.0384(17) Uani 1 d .
C7 C 0.8376(6) 0.4839(5) 0.3122(4) 0.0380(17) Uani 1 d .
C8 C 0.8195(7) 0.5641(6) 0.2818(4) 0.0455(19) Uani 1 d .
H8 H 0.8738 0.5983 0.2783 0.055 Uiso 1 calc R
C9 C 0.7243(7) 0.5972(7) 0.2557(5) 0.052(2) Uani 1 d .
H9 H 0.7138 0.6535 0.2374 0.062 Uiso 1 calc R
C10 C 0.6458(7) 0.5457(7) 0.2573(5) 0.056(2) Uani 1 d .
H10 H 0.5816 0.5665 0.2397 0.068 Uiso 1 calc R
C11 C 0.6632(7) 0.4621(7) 0.2856(5) 0.059(2) Uani 1 d .
H11 H 0.6102 0.4273 0.2853 0.07 Uiso 1 calc R
C12 C 0.7571(6) 0.4278(6) 0.3145(4) 0.0410(18) Uani 1 d .
C13 C 0.7773(6) 0.3404(6) 0.3418(4) 0.0438(19) Uani 1 d .
C14 C 0.6962(7) 0.2970(6) 0.3733(5) 0.048(2) Uani 1 d .
C15 C 0.5867(8) 0.1906(8) 0.4500(6) 0.065(3) Uani 1 d .
C16 C 0.5116(8) 0.2659(8) 0.4461(5) 0.063(3) Uani 1 d .
C17 C 0.6805(13) 0.0306(12) 0.5027(10) 0.128(6) Uani 1 d .
H17A H 0.7253 0.0154 0.4576 0.191 Uiso 1 calc R
H17B H 0.6668 -0.0223 0.5261 0.191 Uiso 1 calc R
H17C H 0.7179 0.0626 0.5303 0.191 Uiso 1 calc R
C18 C 0.3772(11) 0.3337(13) 0.5655(7) 0.123(6) Uani 1 d .
H18A H 0.4134 0.2919 0.5949 0.185 Uiso 1 calc R
H18B H 0.3035 0.3564 0.5886 0.185 Uiso 1 calc R
H18C H 0.4167 0.3815 0.5566 0.185 Uiso 1 calc R
C19 C 0.8930(6) 0.2964(6) 0.3367(4) 0.0390(18) Uani 1 d .
C20 C 0.9754(6) 0.3530(5) 0.3333(4) 0.0354(17) Uani 1 d .
C21 C 1.0272(7) 0.1749(6) 0.3399(4) 0.0452(19) Uani 1 d .
C22 C 1.1082(6) 0.2275(6) 0.3314(4) 0.0386(17) Uani 1 d .
C23 C 1.2225(6) 0.1876(6) 0.3256(4) 0.0392(18) Uani 1 d .
C24 C 1.3053(7) 0.2391(7) 0.3132(4) 0.049(2) Uani 1 d .
H24 H 1.2875 0.3001 0.3097 0.059 Uiso 1 calc R
C25 C 1.4123(7) 0.1970(7) 0.3063(5) 0.056(2) Uani 1 d .
H25 H 1.4691 0.2288 0.2979 0.068 Uiso 1 calc R
C26 C 1.4350(9) 0.1046(8) 0.3122(6) 0.070(3) Uani 1 d .
H26 H 1.5082 0.0769 0.3079 0.084 Uiso 1 calc R
C27 C 1.2541(8) 0.0939(7) 0.3302(5) 0.055(2) Uani 1 d .
C28 C 1.1692(8) 0.0404(6) 0.3436(5) 0.055(2) Uani 1 d .
C29 C 1.1243(12) -0.0965(8) 0.3601(8) 0.095(4) Uani 1 d .
H29 H 1.146 -0.157 0.3647 0.113 Uiso 1 calc R
C30 C 1.0117(11) -0.0635(8) 0.3641(7) 0.083(4) Uani 1 d .
H30 H 0.9609 -0.1008 0.3723 0.099 Uiso 1 calc R
C31 C 0.9785(9) 0.0254(7) 0.3557(7) 0.072(3) Uani 1 d .
H31 H 0.9048 0.0494 0.3559 0.086 Uiso 1 calc R
C32 C 1.0583(8) 0.0794(6) 0.3468(5) 0.054(2) Uani 1 d .
C33 C 1.0004(7) 0.5105(8) 0.1268(5) 0.063(3) Uani 1 d .
C34 C 0.8483(8) 0.5648(10) 0.0534(5) 0.075(4) Uani 1 d .
C35 C 0.8936(9) 0.6352(10) 0.0577(5) 0.074(3) Uani 1 d .
C36 C 0.6241(13) 0.591(3) 0.0706(10) 0.26(2) Uani 1 d .
H36A H 0.6251 0.6474 0.0912 0.392 Uiso 1 calc R
H36B H 0.6246 0.5474 0.1061 0.392 Uiso 1 calc R
H36C H 0.559 0.5948 0.0501 0.392 Uiso 1 calc R
C37 C 0.9647(17) 0.7917(15) 0.0251(11) 0.148(8) Uani 1 d .
H37A H 0.975 0.7971 0.0728 0.222 Uiso 1 calc R
H37B H 0.9488 0.8494 0.0062 0.222 Uiso 1 calc R
H37C H 1.0305 0.7584 -0.0022 0.222 Uiso 1 calc R
C38 C 1.0806(7) 0.4583(8) 0.1580(5) 0.059(3) Uani 1 d .
C39 C 1.1654(8) 0.4955(9) 0.1867(5) 0.063(3) Uani 1 d .
C40 C 1.1457(9) 0.5780(10) 0.2190(5) 0.076(4) Uani 1 d .
H40 H 1.0772 0.6143 0.2211 0.091 Uiso 1 calc R
C41 C 1.2265(10) 0.6081(11) 0.2485(6) 0.089(4) Uani 1 d .
H41 H 1.212 0.6647 0.2687 0.107 Uiso 1 calc R
C42 C 1.3264(11) 0.5553(14) 0.2482(7) 0.108(6) Uani 1 d .
H42 H 1.38 0.5755 0.2681 0.129 Uiso 1 calc R
C43 C 1.3477(9) 0.4706(13) 0.2177(6) 0.096(5) Uani 1 d .
H43 H 1.4157 0.4349 0.2187 0.115 Uiso 1 calc R
C44 C 1.2700(7) 0.4362(9) 0.1851(5) 0.066(3) Uani 1 d .
C45 C 1.2890(7) 0.3488(10) 0.1568(5) 0.073(4) Uani 1 d .
C46 C 1.3898(8) 0.3030(10) 0.1245(5) 0.083(4) Uani 1 d .
C47 C 1.5461(12) 0.1921(16) 0.0460(9) 0.117(7) Uani 1 d .
C48 C 1.5848(11) 0.2583(17) 0.0474(7) 0.129(8) Uani 1 d .
C49 C 1.654(4) 0.019(2) 0.046(2) 0.35(3) Uani 1 d .
H49A H 1.6174 0.0334 0.0932 0.526 Uiso 1 calc R
H49B H 1.7315 0.0132 0.0432 0.526 Uiso 1 calc R
H49C H 1.6371 -0.0357 0.031 0.526 Uiso 1 calc R
C50 C 1.6828(16) 0.3421(19) -0.0671(10) 0.175(10) Uani 1 d .
H50A H 1.637 0.3116 -0.0892 0.262 Uiso 1 calc R
H50B H 1.7489 0.3452 -0.0994 0.262 Uiso 1 calc R
H50C H 1.6441 0.4008 -0.0531 0.262 Uiso 1 calc R
C51 C 1.1913(8) 0.3086(10) 0.1599(5) 0.065(3) Uani 1 d .
C52 C 1.0866(7) 0.3633(9) 0.1622(4) 0.064(3) Uani 1 d .
C53 C 1.0070(7) 0.2392(10) 0.1643(5) 0.067(3) Uani 1 d .
C54 C 0.9079(8) 0.2034(8) 0.1715(5) 0.058(2) Uani 1 d .
C55 C 0.8045(8) 0.2543(8) 0.1793(5) 0.062(3) Uani 1 d .
H55 H 0.7966 0.3154 0.1768 0.074 Uiso 1 calc R
C56 C 0.7137(9) 0.2169(9) 0.1907(6) 0.068(3) Uani 1 d .
H56 H 0.6439 0.2519 0.1956 0.082 Uiso 1 calc R
C57 C 0.7257(11) 0.1282(12) 0.1946(7) 0.096(4) Uani 1 d .
H57 H 0.662 0.1045 0.2043 0.115 Uiso 1 calc R
C58 C 0.9139(9) 0.1109(10) 0.1765(6) 0.075(3) Uani 1 d .
C59 C 1.0215(10) 0.0506(10) 0.1699(7) 0.082(4) Uani 1 d .
C60 C 1.1196(12) -0.0918(11) 0.1736(8) 0.101(5) Uani 1 d .
H60 H 1.1225 -0.1524 0.1771 0.121 Uiso 1 calc R
C61 C 1.2154(14) -0.0558(13) 0.1677(7) 0.109(5) Uani 1 d .
H61 H 1.2813 -0.0948 0.1683 0.131 Uiso 1 calc R
C62 C 1.2195(11) 0.0283(13) 0.1613(7) 0.097(5) Uani 1 d .
H62 H 1.2862 0.0477 0.1553 0.116 Uiso 1 calc R
C63 C 1.1168(9) 0.0903(10) 0.1640(5) 0.076(4) Uani 1 d .
C64 C 1.1091(8) 0.1838(9) 0.1608(5) 0.065(3) Uani 1 d .
C65 C 0.4574(19) -0.1537(13) 0.2892(15) 0.128(9) Uani 0.75 d P
H65A H 0.5111 -0.1526 0.3196 0.154 Uiso 0.75 calc PR
H65B H 0.3986 -0.1031 0.302 0.154 Uiso 0.75 calc PR
C66 C 0.7986(16) -0.1220(12) 0.2494(13) 0.109(7) Uani 0.75 d P
H66A H 0.7535 -0.1363 0.2167 0.13 Uiso 0.75 calc PR
H66B H 0.8401 -0.0785 0.2283 0.13 Uiso 0.75 calc PR
N1 N 1.0805(5) 0.3163(5) 0.3298(3) 0.0390(15) Uani 1 d .
N2 N 0.9195(5) 0.2113(5) 0.3415(4) 0.0419(15) Uani 1 d .
N3 N 1.3591(7) 0.0540(6) 0.3235(5) 0.066(2) Uani 1 d .
N4 N 1.2024(8) -0.0480(6) 0.3502(6) 0.080(3) Uani 1 d .
N5 N 0.9975(6) 0.3300(7) 0.1627(4) 0.057(2) Uani 1 d .
N6 N 1.2029(6) 0.2198(8) 0.1587(4) 0.071(3) Uani 1 d .
N7 N 0.8244(10) 0.0703(8) 0.1855(6) 0.094(3) Uani 1 d .
N8 N 1.0239(10) -0.0364(10) 0.1740(7) 0.103(4) Uani 1 d .
S1 S 1.12461(17) 0.45642(15) 0.39718(11) 0.0454(5) Uani 1 d .
S2 S 0.95171(18) 0.61062(16) 0.39033(12) 0.0494(5) Uani 1 d .
S3 S 1.2304(2) 0.5471(2) 0.49760(14) 0.0686(8) Uani 1 d .
S4 S 1.0429(2) 0.72518(18) 0.48346(14) 0.0636(7) Uani 1 d .
S5 S 0.7199(2) 0.18804(18) 0.40148(14) 0.0602(7) Uani 1 d .
S6 S 0.55700(18) 0.34832(19) 0.39465(15) 0.0613(7) Uani 1 d .
S7 S 0.5548(3) 0.0969(3) 0.4921(2) 0.1094(14) Uani 1 d .
S8 S 0.3737(2) 0.2804(3) 0.48423(18) 0.0954(12) Uani 1 d .
S9 S 0.89389(19) 0.4679(2) 0.09711(13) 0.0685(8) Uani 1 d .
S10 S 0.9992(2) 0.6204(3) 0.10838(15) 0.0796(9) Uani 1 d .
S11 S 0.7409(3) 0.5611(3) 0.00524(16) 0.1047(14) Uani 1 d .
S12 S 0.8528(3) 0.7361(3) 0.0222(2) 0.1083(13) Uani 1 d .
S13 S 1.4156(2) 0.1910(3) 0.09453(17) 0.1023(14) Uani 1 d .
S14 S 1.5047(2) 0.3527(3) 0.10164(19) 0.1060(15) Uani 1 d .
S15 S 1.6086(5) 0.1008(7) -0.0075(4) 0.198(3) Uani 1 d .
S16 S 1.7171(3) 0.2840(5) 0.0080(2) 0.159(3) Uani 1 d .
Cl1 Cl 0.4066(9) -0.2457(5) 0.3017(14) 0.417(15) Uani 0.75 d P
Cl2 Cl 0.5182(9) -0.1454(15) 0.2040(7) 0.348(12) Uani 0.75 d P
Cl3 Cl 0.7149(5) -0.0780(6) 0.3268(4) 0.150(3) Uani 0.75 d P
Cl4 Cl 0.8872(7) -0.2150(4) 0.2656(5) 0.170(3) Uani 0.75 d P

loop_
_atom_site_aniso_label
_atom_site_aniso_U_11
_atom_site_aniso_U_22
_atom_site_aniso_U_33
_atom_site_aniso_U_23
_atom_site_aniso_U_13
_atom_site_aniso_U_12
C1 0.033(4) 0.050(5) 0.033(4) 0.003(3) -0.006(3) -0.010(3)
C2 0.041(4) 0.070(6) 0.040(4) 0.002(4) -0.013(4) -0.026(4)
C3 0.044(5) 0.061(6) 0.039(4) -0.002(4) -0.008(4) -0.023(4)
C4 0.089(11) 0.37(4) 0.099(12) 0.034(16) -0.032(9) -0.112(17)
C5 0.078(7) 0.072(7) 0.058(6) -0.010(5) -0.015(5) -0.006(6)
C6 0.032(4) 0.056(5) 0.030(4) 0.003(3) -0.005(3) -0.017(4)
C7 0.032(4) 0.049(5) 0.034(4) -0.003(3) -0.007(3) -0.008(3)
C8 0.038(4) 0.055(5) 0.043(4) 0.001(4) -0.007(3) -0.008(4)
C9 0.047(5) 0.059(6) 0.048(5) 0.003(4) -0.013(4) -0.001(4)
C10 0.041(5) 0.066(6) 0.060(6) 0.005(5) -0.020(4) 0.005(4)
C11 0.031(4) 0.083(7) 0.064(6) -0.006(5) -0.015(4) -0.009(4)
C12 0.030(4) 0.050(5) 0.043(4) -0.007(4) -0.007(3) -0.008(3)
C13 0.032(4) 0.052(5) 0.049(5) -0.010(4) -0.008(3) -0.011(4)
C14 0.035(4) 0.064(6) 0.046(5) -0.007(4) -0.006(4) -0.014(4)
C15 0.042(5) 0.087(8) 0.069(6) 0.001(6) -0.001(5) -0.031(5)
C16 0.046(5) 0.093(8) 0.053(6) 0.004(5) -0.002(4) -0.029(6)
C17 0.108(12) 0.142(15) 0.150(15) 0.079(12) -0.037(11) -0.057(11)
C18 0.071(8) 0.204(19) 0.072(8) -0.034(10) 0.002(7) 0.020(10)
C19 0.030(4) 0.053(5) 0.039(4) 0.002(4) -0.012(3) -0.014(3)
C20 0.031(4) 0.051(5) 0.028(4) -0.005(3) -0.005(3) -0.016(3)
C21 0.041(4) 0.059(5) 0.037(4) 0.006(4) -0.005(3) -0.016(4)
C22 0.041(4) 0.049(5) 0.028(4) 0.000(3) -0.006(3) -0.014(4)
C23 0.038(4) 0.051(5) 0.032(4) -0.002(3) -0.011(3) -0.010(4)
C24 0.041(4) 0.066(6) 0.046(5) 0.010(4) -0.017(4) -0.016(4)
C25 0.040(5) 0.069(7) 0.059(6) 0.000(5) -0.005(4) -0.011(4)
C26 0.046(5) 0.075(7) 0.086(8) 0.009(6) -0.015(5) 0.000(5)
C27 0.049(5) 0.063(6) 0.055(5) -0.006(5) -0.015(4) -0.009(4)
C28 0.063(6) 0.047(5) 0.056(5) 0.000(4) -0.015(5) -0.011(4)
C29 0.108(11) 0.044(6) 0.137(12) 0.017(7) -0.021(9) -0.029(7)
C30 0.076(8) 0.057(7) 0.121(11) 0.008(7) -0.018(7) -0.026(6)
C31 0.058(6) 0.056(6) 0.110(9) 0.012(6) -0.022(6) -0.027(5)
C32 0.053(5) 0.053(5) 0.060(6) 0.001(4) -0.009(4) -0.016(4)
C33 0.037(5) 0.114(9) 0.038(5) 0.001(5) -0.011(4) -0.013(5)
C34 0.044(5) 0.140(11) 0.039(5) 0.007(6) -0.012(4) -0.008(6)
C35 0.052(6) 0.133(11) 0.039(5) 0.003(6) -0.012(4) -0.019(7)
C36 0.052(9) 0.63(6) 0.094(13) 0.00(2) -0.010(8) -0.045(19)
C37 0.152(17) 0.18(2) 0.144(16) 0.053(14) -0.062(14) -0.088(16)
C38 0.031(4) 0.111(9) 0.037(5) 0.007(5) -0.001(3) -0.024(5)
C39 0.042(5) 0.114(9) 0.039(5) 0.017(5) -0.014(4) -0.026(5)
C40 0.051(6) 0.152(12) 0.038(5) 0.013(6) -0.014(4) -0.050(7)
C41 0.067(8) 0.162(13) 0.058(7) 0.011(7) -0.017(5) -0.064(8)
C42 0.072(9) 0.210(19) 0.066(8) -0.001(10) -0.021(6) -0.082(11)
C43 0.041(6) 0.200(17) 0.060(7) 0.026(9) -0.027(5) -0.041(8)
C44 0.036(5) 0.129(10) 0.038(5) 0.016(6) -0.009(4) -0.028(6)
C45 0.027(4) 0.159(12) 0.037(5) 0.032(6) -0.015(4) -0.018(6)
C46 0.032(5) 0.162(13) 0.050(6) 0.008(7) -0.010(4) -0.005(6)
C47 0.047(8) 0.21(2) 0.088(10) 0.000(12) 0.001(7) -0.027(10)
C48 0.037(7) 0.27(3) 0.061(8) 0.025(12) 0.013(6) 0.007(10)
C49 0.44(7) 0.24(4) 0.34(5) -0.18(4) -0.19(5) 0.11(4)
C50 0.107(14) 0.30(3) 0.118(15) 0.058(18) -0.011(11) -0.063(17)
C51 0.040(5) 0.125(10) 0.031(4) 0.014(5) -0.010(4) -0.011(6)
C52 0.027(4) 0.137(11) 0.025(4) 0.000(5) -0.006(3) -0.010(5)
C53 0.037(5) 0.130(11) 0.035(5) 0.006(5) -0.011(4) -0.008(6)
C54 0.048(5) 0.090(8) 0.039(5) 0.001(5) -0.012(4) -0.015(5)
C55 0.047(5) 0.092(8) 0.048(5) -0.010(5) -0.014(4) -0.012(5)
C56 0.054(6) 0.091(9) 0.061(6) 0.004(6) -0.007(5) -0.018(6)
C57 0.063(8) 0.140(14) 0.094(10) 0.016(9) -0.019(7) -0.039(9)
C58 0.048(6) 0.111(10) 0.065(7) 0.005(6) -0.013(5) -0.006(6)
C59 0.071(8) 0.096(10) 0.077(8) 0.029(7) -0.023(6) 0.002(7)
C60 0.067(8) 0.108(11) 0.122(12) 0.026(9) -0.020(8) 0.002(8)
C61 0.099(12) 0.132(14) 0.075(9) 0.018(9) -0.007(8) 0.027(11)
C62 0.058(7) 0.139(14) 0.079(9) 0.019(9) -0.007(6) 0.014(8)
C63 0.058(6) 0.120(11) 0.040(5) 0.013(6) -0.013(4) 0.010(7)
C64 0.051(6) 0.100(9) 0.038(5) 0.007(5) -0.009(4) 0.000(6)
C65 0.107(16) 0.084(14) 0.19(3) -0.041(15) -0.047(16) 0.023(12)
C66 0.090(13) 0.070(11) 0.17(2) 0.014(12) -0.059(14) 0.002(10)
N1 0.029(3) 0.058(4) 0.034(3) 0.009(3) -0.009(3) -0.017(3)
N2 0.039(4) 0.045(4) 0.046(4) -0.001(3) -0.009(3) -0.016(3)
N3 0.045(4) 0.065(5) 0.089(6) 0.006(5) -0.013(4) -0.009(4)
N4 0.073(6) 0.047(5) 0.120(8) 0.008(5) -0.019(6) -0.014(4)
N5 0.044(4) 0.093(7) 0.034(4) 0.002(4) -0.013(3) -0.010(4)
N6 0.031(4) 0.138(9) 0.038(4) 0.013(5) -0.008(3) 0.000(5)
N7 0.080(7) 0.091(8) 0.107(9) 0.010(6) -0.019(6) -0.007(6)
N8 0.083(8) 0.117(10) 0.102(9) 0.004(7) -0.003(6) -0.010(7)
S1 0.0360(10) 0.0583(13) 0.0472(12) 0.0042(10) -0.0157(9) -0.0149(9)
S2 0.0446(12) 0.0531(13) 0.0553(13) -0.0034(10) -0.0175(10) -0.0132(10)
S3 0.0614(15) 0.100(2) 0.0559(15) 0.0002(14) -0.0304(12) -0.0264(15)
S4 0.0673(16) 0.0657(16) 0.0650(16) -0.0116(12) -0.0160(12) -0.0263(13)
S5 0.0448(12) 0.0689(16) 0.0704(16) 0.0036(13) -0.0021(11) -0.0268(12)
S6 0.0338(11) 0.0764(17) 0.0736(16) -0.0096(13) -0.0019(10) -0.0166(11)
S7 0.072(2) 0.122(3) 0.138(3) 0.045(3) 0.000(2) -0.048(2)
S8 0.0420(14) 0.161(4) 0.083(2) -0.004(2) 0.0090(14) -0.0364(18)
S9 0.0371(12) 0.126(3) 0.0450(13) -0.0031(14) -0.0147(10) -0.0137(13)
S10 0.0564(15) 0.130(3) 0.0578(16) 0.0117(17) -0.0214(13) -0.0223(17)
S11 0.0646(18) 0.201(4) 0.0563(17) 0.020(2) -0.0339(14) -0.024(2)
S12 0.088(2) 0.152(4) 0.091(2) 0.031(2) -0.038(2) -0.018(2)
S13 0.0467(15) 0.185(4) 0.0652(18) 0.012(2) 0.0046(13) -0.008(2)
S14 0.0345(13) 0.195(4) 0.086(2) 0.048(2) -0.0071(13) -0.0209(19)
S15 0.119(4) 0.293(10) 0.131(5) -0.020(5) 0.046(4) 0.032(5)
S16 0.0441(17) 0.329(8) 0.092(3) 0.043(4) 0.0097(17) -0.028(3)
Cl1 0.198(10) 0.059(4) 1.06(5) -0.018(11) -0.297(19) -0.009(5)
Cl2 0.154(8) 0.63(3) 0.190(10) -0.137(15) -0.061(8) 0.125(14)
Cl3 0.095(4) 0.207(8) 0.144(5) -0.036(5) -0.007(4) -0.031(4)
Cl4 0.209(8) 0.052(3) 0.255(9) 0.003(4) -0.067(7) -0.016(4)

loop_
_atom_type_symbol
_atom_type_description
_atom_type_scat_dispersion_real
_atom_type_scat_dispersion_imag
_atom_type_scat_source
C C 0.0033 0.0016 'International Tables Vol C Tables 4.2.6.8 and 6.1.1.4'
H H 0 0 'International Tables Vol C Tables 4.2.6.8 and 6.1.1.4'
N N 0.0061 0.0033 'International Tables Vol C Tables 4.2.6.8 and 6.1.1.4'
S S 0.1246 0.1234 'International Tables Vol C Tables 4.2.6.8 and 6.1.1.4'
Cl Cl 0.1484 0.1585 'International Tables Vol C Tables 4.2.6.8 and 6.1.1.4'

loop_
_geom_angle_atom_site_label_1
_geom_angle_atom_site_label_2
_geom_angle_atom_site_label_3
_geom_angle
C6 C1 S2 123.7(6)
C6 C1 S1 123.3(6)
S2 C1 S1 112.8(4)
C3 C2 S3 125.3(7)
C3 C2 S1 116.8(6)
S3 C2 S1 117.9(6)
C2 C3 S2 116.9(7)
C2 C3 S4 123.2(6)
S2 C3 S4 119.6(6)
S3 C4 H4A 109.5
S3 C4 H4B 109.5
H4A C4 H4B 109.5
S3 C4 H4C 109.5
H4A C4 H4C 109.5
H4B C4 H4C 109.5
S4 C5 H5A 109.5
S4 C5 H5B 109.5
H5A C5 H5B 109.5
S4 C5 H5C 109.5
H5A C5 H5C 109.5
H5B C5 H5C 109.5
C1 C6 C20 120.7(7)
C1 C6 C7 122.7(8)
C20 C6 C7 116.5(7)
C8 C7 C12 119.1(7)
C8 C7 C6 123.5(7)
C12 C7 C6 117.2(7)
C7 C8 C9 123.4(8)
C7 C8 H8 118.3
C9 C8 H8 118.3
C10 C9 C8 118.9(9)
C10 C9 H9 120.5
C8 C9 H9 120.5
C9 C10 C11 119.3(8)
C9 C10 H10 120.3
C11 C10 H10 120.3
C10 C11 C12 123.1(9)
C10 C11 H11 118.5
C12 C11 H11 118.5
C11 C12 C13 123.3(8)
C11 C12 C7 116.1(8)
C13 C12 C7 120.5(7)
C14 C13 C12 124.4(8)
C14 C13 C19 118.7(8)
C12 C13 C19 116.9(7)
C13 C14 S5 124.4(7)
C13 C14 S6 123.0(7)
S5 C14 S6 112.4(5)
C16 C15 S7 123.8(7)
C16 C15 S5 116.1(8)
S7 C15 S5 119.8(7)
C15 C16 S6 116.6(7)
C15 C16 S8 124.2(8)
S6 C16 S8 119.0(7)
S7 C17 H17A 109.5
S7 C17 H17B 109.5
H17A C17 H17B 109.5
S7 C17 H17C 109.5
H17A C17 H17C 109.5
H17B C17 H17C 109.5
S8 C18 H18A 109.5
S8 C18 H18B 109.5
H18A C18 H18B 109.5
S8 C18 H18C 109.5
H18A C18 H18C 109.5
H18B C18 H18C 109.5
N2 C19 C20 121.4(7)
N2 C19 C13 121.0(7)
C20 C19 C13 117.4(7)
N1 C20 C6 120.6(7)
N1 C20 C19 119.4(7)
C6 C20 C19 119.8(7)
N2 C21 C22 121.0(8)
N2 C21 C32 119.1(7)
C22 C21 C32 119.9(8)
N1 C22 C21 120.8(7)
N1 C22 C23 118.7(7)
C21 C22 C23 120.5(8)
C24 C23 C27 118.8(8)
C24 C23 C22 121.1(8)
C27 C23 C22 120.0(7)
C25 C24 C23 118.3(9)
C25 C24 H24 120.9
C23 C24 H24 120.9
C24 C25 C26 118.7(9)
C24 C25 H25 120.7
C26 C25 H25 120.7
N3 C26 C25 124.7(9)
N3 C26 H26 117.7
C25 C26 H26 117.7
N3 C27 C23 122.1(9)
N3 C27 C28 118.7(9)
C23 C27 C28 119.2(8)
N4 C28 C32 122.3(9)
N4 C28 C27 117.3(9)
C32 C28 C27 120.3(8)
N4 C29 C30 125.0(11)
N4 C29 H29 117.5
C30 C29 H29 117.5
C31 C30 C29 118.2(10)
C31 C30 H30 120.9
C29 C30 H30 120.9
C30 C31 C32 118.5(10)
C30 C31 H31 120.7
C32 C31 H31 120.7
C28 C32 C31 119.2(9)
C28 C32 C21 120.0(8)
C31 C32 C21 120.9(9)
C38 C33 S10 123.7(8)
C38 C33 S9 122.6(9)
S10 C33 S9 113.6(5)
C35 C34 S9 120.1(8)
C35 C34 S11 123.5(10)
S9 C34 S11 116.3(8)
C34 C35 S12 125.4(9)
C34 C35 S10 114.1(10)
S12 C35 S10 120.4(8)
S11 C36 H36A 109.5
S11 C36 H36B 109.5
H36A C36 H36B 109.5
S11 C36 H36C 109.5
H36A C36 H36C 109.5
H36B C36 H36C 109.5
S12 C37 H37A 109.5
S12 C37 H37B 109.5
H37A C37 H37B 109.5
S12 C37 H37C 109.5
H37A C37 H37C 109.5
H37B C37 H37C 109.5
C33 C38 C52 120.9(9)
C33 C38 C39 122.3(11)
C52 C38 C39 116.9(9)
C40 C39 C44 120.5(10)
C40 C39 C38 123.5(10)
C44 C39 C38 115.7(11)
C39 C40 C41 121.3(12)
C39 C40 H40 119.3
C41 C40 H40 119.3
C42 C41 C40 120.6(15)
C42 C41 H41 119.7
C40 C41 H41 119.7
C41 C42 C43 119.4(11)
C41 C42 H42 120.3
C43 C42 H42 120.3
C42 C43 C44 123.1(13)
C42 C43 H43 118.4
C44 C43 H43 118.4
C45 C44 C43 123.4(11)
C45 C44 C39 121.4(9)
C43 C44 C39 115.0(13)
C46 C45 C44 124.7(11)
C46 C45 C51 119.5(14)
C44 C45 C51 115.7(10)
C45 C46 S14 122.8(12)
C45 C46 S13 124.7(10)
S14 C46 S13 112.3(6)
C48 C47 S15 123.1(14)
C48 C47 S13 119.0(16)
S15 C47 S13 117.7(13)
C47 C48 S16 132.3(17)
C47 C48 S14 118.3(12)
S16 C48 S14 109.3(14)
S15 C49 H49A 109.5
S15 C49 H49B 109.5
H49A C49 H49B 109.5
S15 C49 H49C 109.5
H49A C49 H49C 109.5
H49B C49 H49C 109.5
S16 C50 H50A 109.5
S16 C50 H50B 109.5
H50A C50 H50B 109.5
S16 C50 H50C 109.5
H50A C50 H50C 109.5
H50B C50 H50C 109.5
N6 C51 C52 120.9(10)
N6 C51 C45 119.3(10)
C52 C51 C45 119.7(13)
N5 C52 C51 121.7(12)
N5 C52 C38 119.8(9)
C51 C52 C38 118.3(10)
N5 C53 C64 121.3(10)
N5 C53 C54 118.0(9)
C64 C53 C54 120.7(12)
C55 C54 C58 116.5(10)
C55 C54 C53 123.7(11)
C58 C54 C53 119.6(10)
C56 C55 C54 121.1(12)
C56 C55 H55 119.5
C54 C55 H55 119.5
C57 C56 C55 119.2(12)
C57 C56 H56 120.4
C55 C56 H56 120.4
C56 C57 N7 125.2(12)
C56 C57 H57 117.4
N7 C57 H57 117.4
N7 C58 C54 124.3(10)
N7 C58 C59 115.1(13)
C54 C58 C59 120.6(11)
N8 C59 C63 124.0(12)
N8 C59 C58 118.9(13)
C63 C59 C58 117.0(13)
N8 C60 C61 118.0(15)
N8 C60 H60 121
C61 C60 H60 121
C62 C61 C60 125.2(15)
C62 C61 H61 117.4
C60 C61 H61 117.4
C61 C62 C63 118.0(15)
C61 C62 H62 121
C63 C62 H62 121
C64 C63 C59 121.5(10)
C64 C63 C62 123.7(13)
C59 C63 C62 114.7(14)
N6 C64 C53 119.9(12)
N6 C64 C63 119.6(10)
C53 C64 C63 120.3(11)
Cl1 C65 Cl2 112.0(16)
Cl1 C65 H65A 109.2
Cl2 C65 H65A 109.2
Cl1 C65 H65B 109.2
Cl2 C65 H65B 109.2
H65A C65 H65B 107.9
Cl4 C66 Cl3 110.5(13)
Cl4 C66 H66A 109.6
Cl3 C66 H66A 109.6
Cl4 C66 H66B 109.6
Cl3 C66 H66B 109.6
H66A C66 H66B 108.1
C20 N1 C22 118.8(6)
C19 N2 C21 118.3(7)
C26 N3 C27 117.5(9)
C29 N4 C28 116.7(10)
C52 N5 C53 118.1(9)
C51 N6 C64 117.9(9)
C58 N7 C57 113.6(12)
C59 N8 C60 120.0(13)
C1 S1 C2 95.6(4)
C3 S2 C1 97.0(4)
C2 S3 C4 100.9(6)
C3 S4 C5 102.2(5)
C14 S5 C15 96.6(5)
C16 S6 C14 97.5(5)
C15 S7 C17 106.5(6)
C16 S8 C18 100.2(6)
C34 S9 C33 94.0(6)
C33 S10 C35 97.8(6)
C36 S11 C34 101.3(7)
C35 S12 C37 103.7(8)
C47 S13 C46 95.9(9)
C46 S14 C48 94.0(8)
C49 S15 C47 106.8(13)
C50 S16 C48 101.2(8)

loop_
_geom_bond_atom_site_label_1
_geom_bond_atom_site_label_2
_geom_bond_distance
C1 C6 1.367(11)
C1 S2 1.746(9)
C1 S1 1.767(8)
C2 C3 1.336(13)
C2 S3 1.747(8)
C2 S1 1.772(9)
C3 S2 1.744(8)
C3 S4 1.758(9)
C4 S3 1.763(16)
C4 H4A 0.96
C4 H4B 0.96
C4 H4C 0.96
C5 S4 1.812(11)
C5 H5A 0.96
C5 H5B 0.96
C5 H5C 0.96
C6 C20 1.431(12)
C6 C7 1.489(11)
C7 C8 1.364(12)
C7 C12 1.443(11)
C8 C9 1.386(12)
C8 H8 0.93
C9 C10 1.372(13)
C9 H9 0.93
C10 C11 1.392(14)
C10 H10 0.93
C11 C12 1.406(12)
C11 H11 0.93
C12 C13 1.439(12)
C13 C14 1.377(12)
C13 C19 1.474(11)
C14 S5 1.751(10)
C14 S6 1.760(9)
C15 C16 1.364(16)
C15 S7 1.733(11)
C15 S5 1.769(9)
C16 S6 1.731(11)
C16 S8 1.738(10)
C17 S7 1.757(17)
C17 H17A 0.96
C17 H17B 0.96
C17 H17C 0.96
C18 S8 1.789(15)
C18 H18A 0.96
C18 H18B 0.96
C18 H18C 0.96
C19 N2 1.299(11)
C19 C20 1.465(10)
C20 N1 1.328(10)
C21 N2 1.361(11)
C21 C22 1.401(11)
C21 C32 1.463(13)
C22 N1 1.350(11)
C22 C23 1.440(11)
C23 C24 1.410(11)
C23 C27 1.431(13)
C24 C25 1.364(12)
C24 H24 0.93
C25 C26 1.408(15)
C25 H25 0.93
C26 N3 1.330(13)
C26 H26 0.93
C27 N3 1.333(12)
C27 C28 1.455(13)
C28 N4 1.361(13)
C28 C32 1.402(13)
C29 N4 1.329(15)
C29 C30 1.400(18)
C29 H29 0.93
C30 C31 1.374(15)
C30 H30 0.93
C31 C32 1.406(13)
C31 H31 0.93
C33 C38 1.389(14)
C33 S10 1.727(13)
C33 S9 1.773(10)
C34 C35 1.323(18)
C34 S9 1.764(13)
C34 S11 1.775(11)
C35 S12 1.723(14)
C35 S10 1.762(10)
C36 S11 1.758(18)
C36 H36A 0.96
C36 H36B 0.96
C36 H36C 0.96
C37 S12 1.785(17)
C37 H37A 0.96
C37 H37B 0.96
C37 H37C 0.96
C38 C52 1.454(16)
C38 C39 1.484(13)
C39 C40 1.382(17)
C39 C44 1.449(15)
C40 C41 1.395(14)
C40 H40 0.93
C41 C42 1.36(2)
C41 H41 0.93
C42 C43 1.39(2)
C42 H42 0.93
C43 C44 1.427(16)
C43 H43 0.93
C44 C45 1.418(18)
C45 C46 1.377(15)
C45 C51 1.467(15)
C46 S14 1.749(12)
C46 S13 1.775(16)
C47 C48 1.21(3)
C47 S15 1.73(2)
C47 S13 1.748(15)
C48 S16 1.820(17)
C48 S14 1.83(2)
C49 S15 1.70(4)
C49 H49A 0.96
C49 H49B 0.96
C49 H49C 0.96
C50 S16 1.78(2)
C50 H50A 0.96
C50 H50B 0.96
C50 H50C 0.96
C51 N6 1.349(15)
C51 C52 1.418(14)
C52 N5 1.315(12)
C53 N5 1.382(15)
C53 C64 1.393(14)
C53 C54 1.438(14)
C54 C55 1.372(14)
C54 C58 1.417(17)
C55 C56 1.357(14)
C55 H55 0.93
C56 C57 1.349(19)
C56 H56 0.93
C57 N7 1.373(18)
C57 H57 0.93
C58 N7 1.371(16)
C58 C59 1.478(16)
C59 N8 1.336(17)
C59 C63 1.430(18)
C60 N8 1.338(17)
C60 C61 1.40(2)
C60 H60 0.93
C61 C62 1.31(2)
C61 H61 0.93
C62 C63 1.448(17)
C62 H62 0.93
C63 C64 1.429(18)
C64 N6 1.387(14)
C65 Cl1 1.66(3)
C65 Cl2 1.71(3)
C65 H65A 0.97
C65 H65B 0.97
C66 Cl4 1.706(18)
C66 Cl3 1.74(2)
C66 H66A 0.97
C66 H66B 0.97
